data_7160342
loop_
_publ_author_name
'Zhou, Jing'
'Sheng, Xue'
'Jiang, Man'
'Cui, Hai-Lei'

_publ_section_title
;
 FeCl3-Catalyzed Oxidative Diselenylation of Pyrrole-tethered Indoles
;
_journal_name_full 'Organic &amp; Biomolecular Chemistry'
_journal_paper_doi 10.1039/D4OB01929F
_journal_year 2025
_chemical_formula_moiety 'C35 H29 Cl N2 O Se2'
_chemical_formula_sum 'C35 H29 Cl N2 O Se2'
_chemical_formula_weight 686.97
_space_group_crystal_system orthorhombic
_space_group_IT_number 19
_space_group_name_Hall 'P 2ac 2ab'
_space_group_name_H-M_alt 'P 21 21 21'
_atom_sites_solution_hydrogens geom
_atom_sites_solution_primary direct
_audit_creation_date 2024-07-29
_audit_creation_method
;
Olex2 1.5-beta
(compiled 2022.04.07 svn.rca3783a0 for OlexSys, GUI svn.r6439)
;
_audit_update_record
;
2024-07-29 deposited with the CCDC.	2025-01-13 downloaded from the CCDC.
;
_cell_angle_alpha 90
_cell_angle_beta 90
_cell_angle_gamma 90
_cell_formula_units_Z 4
_cell_length_a 10.36591(11)
_cell_length_b 16.76936(19)
_cell_length_c 21.6439(2)
_cell_measurement_reflns_used 16017
_cell_measurement_temperature 200.03(10)
_cell_measurement_theta_max 72.9960
_cell_measurement_theta_min 3.3400
_cell_volume 3762.35(7)
_computing_cell_refinement 'CrysAlisPro 1.171.43.92a (Rigaku OD, 2023)'
_computing_data_collection 'CrysAlisPro 1.171.43.92a (Rigaku OD, 2023)'
_computing_data_reduction 'CrysAlisPro 1.171.43.92a (Rigaku OD, 2023)'
_computing_molecular_graphics 'Olex2 1.5-beta (Dolomanov et al., 2009)'
_computing_publication_material 'Olex2 1.5-beta (Dolomanov et al., 2009)'
_computing_structure_refinement 'SHELXL 2018/3 (Sheldrick, 2015)'
_computing_structure_solution 'SHELXS  (Sheldrick, 2008)'
_diffrn_ambient_environment N~2~
_diffrn_ambient_temperature 200.03(10)
_diffrn_detector 'Hybrid Pixel Array Detector'
_diffrn_detector_area_resol_mean 10.0000
_diffrn_detector_type HyPix
_diffrn_measured_fraction_theta_full 0.997
_diffrn_measured_fraction_theta_max 0.983
_diffrn_measurement_details
;
List of Runs (angles in degrees, time in seconds):

  # Type    Start    End  Width  t~exp~   \w     \q     \k     \f   Frames
#--------------------------------------------------------------------------
  1  \w     27.00  52.00   0.50    0.43    --   99.00 -45.00-180.00   50
  2  \w     48.00  73.00   0.50    0.43    --   99.00 -61.00-180.00   50
  3  \w     27.00  52.00   0.50    0.43    --   99.00 -45.00-120.00   50
  4  \w     27.00  52.00   0.50    0.43    --   99.00 -45.00-150.00   50
  5  \w     27.00  52.00   0.50    0.43    --   99.00 -45.00 -30.00   50
  6  \w     27.00  53.00   0.50    0.43    --   99.00 -45.00  30.00   52
  7  \w     28.00  53.00   0.50    0.43    --   99.00 -45.00 120.00   50
  8  \w     26.00  52.00   0.50    0.43    --   99.00 -61.00 150.00   52
  9  \w    -22.00  44.00   0.50    0.11    --   45.87 -37.00 120.00  132
 10  \w    -24.00  73.00   0.50    0.11    --   45.87 -88.00 105.00  194
 11  \w     52.00  87.00   0.50    0.43    --   99.00 -88.00 105.00   70
 12  \w     93.00 126.00   0.50    0.43    --   99.00 -88.00 105.00   66
 13  \w    102.00 133.00   0.50    0.43    --   99.00  53.00 112.00   62
 14  \w     80.00 123.00   0.50    0.43    --   99.00 125.00   0.00   86
 15  \w    142.00 169.00   0.50    0.43    --   99.00 125.00   0.00   54
 16  \w     85.00 156.00   0.50    0.43    --   99.00  83.00 -30.00  142
 17  \w     86.00 151.00   0.50    0.43    --   99.00  45.00 -60.00  130
 18  \w     85.00 168.00   0.50    0.43    --   99.00  88.00-137.00  166
 19  \w    -22.00  18.00   0.50    0.11    --  -45.87  19.00 -60.00   80
 20  \w     -9.00  24.00   0.50    0.11    --  -45.87  19.00-120.00   66
 21  \w    -70.00 -28.00   0.50    0.43    --  -99.00  61.00 -60.00   84
 22  \w    -71.00 -43.00   0.50    0.43    --  -99.00  77.00  60.00   56
 23  \w    -70.00 -29.00   0.50    0.43    --  -99.00 125.00 -30.00   82
;
_diffrn_measurement_device 'four-circle diffractometer'
_diffrn_measurement_device_type 'XtaLAB Synergy R, DW system, HyPix'
_diffrn_measurement_method '\w scans'
_diffrn_orient_matrix_type 'CrysAlisPro convention (1999,Acta A55,543-557)'
_diffrn_orient_matrix_UB_11 -0.0024109000
_diffrn_orient_matrix_UB_12 -0.0796908000
_diffrn_orient_matrix_UB_13 0.0354120000
_diffrn_orient_matrix_UB_21 -0.1303231000
_diffrn_orient_matrix_UB_22 0.0231809000
_diffrn_orient_matrix_UB_23 0.0291909000
_diffrn_orient_matrix_UB_31 -0.0714657000
_diffrn_orient_matrix_UB_32 -0.0394171000
_diffrn_orient_matrix_UB_33 -0.0543747000
_diffrn_radiation_monochromator mirror
_diffrn_radiation_probe x-ray
_diffrn_radiation_type 'Cu K\a'
_diffrn_radiation_wavelength 1.54184
_diffrn_reflns_av_R_equivalents 0.0486
_diffrn_reflns_av_unetI/netI 0.0433
_diffrn_reflns_Laue_measured_fraction_full 0.997
_diffrn_reflns_Laue_measured_fraction_max 0.983
_diffrn_reflns_limit_h_max 12
_diffrn_reflns_limit_h_min -12
_diffrn_reflns_limit_k_max 20
_diffrn_reflns_limit_k_min -20
_diffrn_reflns_limit_l_max 26
_diffrn_reflns_limit_l_min -26
_diffrn_reflns_number 24632
_diffrn_reflns_point_group_measured_fraction_full 0.995
_diffrn_reflns_point_group_measured_fraction_max 0.970
_diffrn_reflns_theta_full 67.684
_diffrn_reflns_theta_max 73.382
_diffrn_reflns_theta_min 4.085
_diffrn_source 'Rotating-anode X-ray tube'
_diffrn_source_type 'Rigaku (Cu) X-ray Source'
_exptl_absorpt_coefficient_mu 3.302
_exptl_absorpt_correction_T_max 1.00000
_exptl_absorpt_correction_T_min 0.78347
_exptl_absorpt_correction_type multi-scan
_exptl_absorpt_process_details
;
CrysAlisPro 1.171.43.92a (Rigaku Oxford Diffraction, 2023)
Empirical absorption correction using spherical harmonics,
implemented in SCALE3 ABSPACK scaling algorithm.
;
_exptl_crystal_colour 'clear light colourless'
_exptl_crystal_density_diffrn 1.213
_exptl_crystal_description block
_exptl_crystal_F_000 1384
_exptl_crystal_size_max 0.15
_exptl_crystal_size_mid 0.12
_exptl_crystal_size_min 0.11
_refine_diff_density_max 0.222
_refine_diff_density_min -0.280
_refine_diff_density_rms 0.039
_refine_ls_abs_structure_details
;
 Flack x determined using 2745 quotients [(I+)-(I-)]/[(I+)+(I-)]
 (Parsons, Flack and Wagner, Acta Cryst. B69 (2013) 249-259).
;
_refine_ls_abs_structure_Flack -0.020(12)
_refine_ls_extinction_method none
_refine_ls_goodness_of_fit_ref 0.958
_refine_ls_hydrogen_treatment constr
_refine_ls_matrix_type full
_refine_ls_number_parameters 372
_refine_ls_number_reflns 7343
_refine_ls_number_restraints 0
_refine_ls_restrained_S_all 0.958
_refine_ls_R_factor_all 0.0319
_refine_ls_R_factor_gt 0.0286
_refine_ls_shift/su_max 0.001
_refine_ls_shift/su_mean 0.000
_refine_ls_structure_factor_coef Fsqd
_refine_ls_weighting_details 'w=1/[\s^2^(Fo^2^)+(0.0350P)^2^] where P=(Fo^2^+2Fc^2^)/3'
_refine_ls_weighting_scheme calc
_refine_ls_wR_factor_gt 0.0675
_refine_ls_wR_factor_ref 0.0691
_reflns_Friedel_coverage 0.766
_reflns_Friedel_fraction_full 0.993
_reflns_Friedel_fraction_max 0.954
_reflns_number_gt 6744
_reflns_number_total 7343
_reflns_threshold_expression 'I > 2\s(I)'
_cod_data_source_file d4ob01929f2.cif
_cod_data_source_block jm2407016
_cod_original_cell_volume 3762.36(7)
_cod_database_code 7160342
_shelx_shelxl_version_number 2018/3
_chemical_oxdiff_formula 'C H O  N Se Cl'
_shelx_space_group_comment
;
The symmetry employed for this shelxl refinement is uniquely defined
by the following loop, which should always be used as a source of
symmetry information in preference to the above space-group names.
They are only intended as comments.
;
_olex2_refinement_description
;
1. Fixed Uiso
 At 1.2 times of:
  All C(H) groups, All C(H,H) groups, All N(H) groups
 At 1.5 times of:
  All C(H,H,H) groups
2.a Secondary CH2 refined with riding coordinates:
 C9(H9A,H9B), C10(H10A,H10B)
2.b Aromatic/amide H refined with riding coordinates:
 N1(H1), C2(H2), C3(H3), C4(H4), C5(H5), C12(H12), C13(H13), C14(H14),
 C15(H15), C16(H16), C23(H23), C24(H24), C25(H25), C26(H26), C27(H27), C29(H29),
  C30(H30), C31(H31), C33(H33)
2.c Idealised Me refined as rotating group:
 C17(H17A,H17B,H17C), C35(H35A,H35B,H35C)
;
_smtbx_masks_void_probe_radius 1.2
_smtbx_masks_void_truncation_radius 1.2
_olex2_submission_special_instructions 'No special instructions were received'
_oxdiff_exptl_absorpt_empirical_details
;
Empirical correction (ABSPACK) includes:
- Absorption correction using spherical harmonics
- Frame scaling
;
_oxdiff_exptl_absorpt_empirical_full_max 1.608
_oxdiff_exptl_absorpt_empirical_full_min 0.772

loop_
_space_group_symop_operation_xyz
'x, y, z'
'-x+1/2, -y, z+1/2'
'x+1/2, -y+1/2, -z'
'-x, y+1/2, -z+1/2'

loop_
_atom_site_label
_atom_site_type_symbol
_atom_site_fract_x
_atom_site_fract_y
_atom_site_fract_z
_atom_site_U_iso_or_equiv
_atom_site_adp_type
_atom_site_occupancy
_atom_site_site_symmetry_order
_atom_site_calc_flag
_atom_site_refinement_flags_posn
_atom_site_refinement_flags_adp
_atom_site_refinement_flags_occupancy
_atom_site_disorder_assembly
_atom_site_disorder_group
Se1 Se 0.13329(5) 0.62129(2) 0.61083(2) 0.05627(12) Uani 1 1 d . . . . .
Se2 Se -0.06924(3) 0.21939(2) 0.51166(2) 0.03845(9) Uani 1 1 d . . . . .
Cl1 Cl 0.11591(19) 0.02473(9) 0.26225(7) 0.1006(5) Uani 1 1 d . . . . .
O39 O 0.2607(3) 0.40746(18) 0.30704(11) 0.0560(7) Uani 1 1 d . . . . .
N1 N 0.0887(3) 0.52152(19) 0.71479(12) 0.0439(7) Uani 1 1 d . . . . .
H1 H 0.119828 0.557481 0.738877 0.053 Uiso 1 1 calc R U . . .
N2 N 0.1001(2) 0.34966(15) 0.47846(10) 0.0308(5) Uani 1 1 d . . . . .
C1 C -0.0050(3) 0.4099(2) 0.68011(14) 0.0387(7) Uani 1 1 d . . . . .
C2 C -0.0622(4) 0.3346(2) 0.68625(17) 0.0500(9) Uani 1 1 d . . . . .
H2 H -0.092589 0.307384 0.651741 0.060 Uiso 1 1 calc R U . . .
C3 C -0.0725(5) 0.3014(3) 0.74445(17) 0.0576(10) Uani 1 1 d . . . . .
H3 H -0.107031 0.250518 0.748933 0.069 Uiso 1 1 calc R U . . .
C4 C -0.0313(5) 0.3438(3) 0.79722(18) 0.0605(11) Uani 1 1 d . . . . .
H4 H -0.041295 0.321143 0.836141 0.073 Uiso 1 1 calc R U . . .
C5 C 0.0227(4) 0.4172(3) 0.79195(15) 0.0496(9) Uani 1 1 d . . . . .
H5 H 0.050211 0.444706 0.826844 0.060 Uiso 1 1 calc R U . . .
C6 C 0.0363(3) 0.4505(2) 0.73346(15) 0.0414(8) Uani 1 1 d . . . . .
C7 C 0.0835(4) 0.5262(2) 0.65136(15) 0.0430(8) Uani 1 1 d . . . . .
C8 C 0.0256(3) 0.4584(2) 0.62809(14) 0.0376(7) Uani 1 1 d . . . . .
C9 C 0.0084(4) 0.4362(2) 0.56177(14) 0.0415(8) Uani 1 1 d . . . . .
H9A H 0.015186 0.483437 0.536130 0.050 Uiso 1 1 calc R U . . .
H9B H -0.076525 0.413223 0.555700 0.050 Uiso 1 1 calc R U . . .
C10 C 0.1107(3) 0.3765(2) 0.54314(12) 0.0342(7) Uani 1 1 d . . . . .
H10A H 0.194975 0.400326 0.549253 0.041 Uiso 1 1 calc R U . . .
H10B H 0.104699 0.330408 0.570063 0.041 Uiso 1 1 calc R U . . .
C11 C 0.2920(4) 0.5904(3) 0.57121(17) 0.0504(9) Uani 1 1 d . . . . .
C12 C 0.3291(5) 0.6363(3) 0.52046(18) 0.0610(11) Uani 1 1 d . . . . .
H12 H 0.277640 0.678228 0.506899 0.073 Uiso 1 1 calc R U . . .
C13 C 0.4436(5) 0.6184(3) 0.4906(2) 0.0725(13) Uani 1 1 d . . . . .
H13 H 0.470333 0.649681 0.457542 0.087 Uiso 1 1 calc R U . . .
C14 C 0.5181(5) 0.5553(3) 0.5091(2) 0.0713(12) Uani 1 1 d . . . . .
H14 H 0.594037 0.543015 0.488347 0.086 Uiso 1 1 calc R U . . .
C15 C 0.4790(5) 0.5103(3) 0.5590(2) 0.0634(11) Uani 1 1 d . . . . .
H15 H 0.528853 0.467274 0.571804 0.076 Uiso 1 1 calc R U . . .
C16 C 0.3665(4) 0.5284(3) 0.59004(18) 0.0540(9) Uani 1 1 d . . . . .
H16 H 0.341670 0.498033 0.623982 0.065 Uiso 1 1 calc R U . . .
C17 C 0.2312(4) 0.4606(2) 0.43566(15) 0.0429(8) Uani 1 1 d . . . . .
H17A H 0.319533 0.448332 0.444923 0.064 Uiso 1 1 calc R U . . .
H17B H 0.195251 0.492053 0.468499 0.064 Uiso 1 1 calc R U . . .
H17C H 0.226885 0.490078 0.397688 0.064 Uiso 1 1 calc R U . . .
C18 C 0.1564(3) 0.3852(2) 0.42927(13) 0.0336(7) Uani 1 1 d . . . . .
C19 C 0.1255(3) 0.34182(19) 0.37663(12) 0.0323(6) Uani 1 1 d . . . . .
C20 C 0.0462(3) 0.27661(19) 0.39581(13) 0.0314(6) Uani 1 1 d . . . . .
C21 C 0.0335(3) 0.2821(2) 0.45870(12) 0.0319(6) Uani 1 1 d . . . . .
C22 C 0.0605(4) 0.1627(2) 0.55688(13) 0.0372(7) Uani 1 1 d . . . . .
C23 C 0.1786(3) 0.1408(2) 0.53081(15) 0.0410(8) Uani 1 1 d . . . . .
H23 H 0.198134 0.155061 0.490361 0.049 Uiso 1 1 calc R U . . .
C24 C 0.2668(4) 0.0974(2) 0.56580(17) 0.0493(9) Uani 1 1 d . . . . .
H24 H 0.345878 0.083124 0.548802 0.059 Uiso 1 1 calc R U . . .
C25 C 0.2372(4) 0.0755(3) 0.62564(18) 0.0545(10) Uani 1 1 d . . . . .
H25 H 0.295707 0.045511 0.648503 0.065 Uiso 1 1 calc R U . . .
C26 C 0.1224(5) 0.0977(3) 0.65135(16) 0.0550(10) Uani 1 1 d . . . . .
H26 H 0.103927 0.083596 0.691962 0.066 Uiso 1 1 calc R U . . .
C27 C 0.0335(4) 0.1408(2) 0.61750(16) 0.0477(9) Uani 1 1 d . . . . .
H27 H -0.044715 0.155317 0.635331 0.057 Uiso 1 1 calc R U . . .
C28 C -0.0105(3) 0.2138(2) 0.35600(13) 0.0345(6) Uani 1 1 d . . . . .
C29 C -0.1406(4) 0.2148(3) 0.33978(15) 0.0458(8) Uani 1 1 d . . . . .
H29 H -0.195076 0.252832 0.356978 0.055 Uiso 1 1 calc R U . . .
C30 C -0.1892(4) 0.1600(3) 0.29859(18) 0.0579(11) Uani 1 1 d . . . . .
H30 H -0.275726 0.162450 0.287413 0.069 Uiso 1 1 calc R U . . .
C31 C -0.1117(5) 0.1018(3) 0.27373(17) 0.0629(13) Uani 1 1 d . . . . .
H31 H -0.144708 0.065031 0.245704 0.076 Uiso 1 1 calc R U . . .
C32 C 0.0153(5) 0.0991(3) 0.29117(18) 0.0575(11) Uani 1 1 d . . . . .
C33 C 0.0682(4) 0.1547(2) 0.33122(15) 0.0449(8) Uani 1 1 d . . . . .
H33 H 0.155260 0.152514 0.341413 0.054 Uiso 1 1 calc R U . . .
C34 C 0.1676(3) 0.3636(2) 0.31387(14) 0.0377(7) Uani 1 1 d . . . . .
C35 C 0.0957(4) 0.3346(3) 0.25879(15) 0.0530(10) Uani 1 1 d . . . . .
H35A H 0.123144 0.281378 0.248952 0.079 Uiso 1 1 calc R U . . .
H35B H 0.112541 0.369050 0.224329 0.079 Uiso 1 1 calc R U . . .
H35C H 0.004870 0.334458 0.267558 0.079 Uiso 1 1 calc R U . . .

loop_
_atom_site_aniso_label
_atom_site_aniso_U_11
_atom_site_aniso_U_22
_atom_site_aniso_U_33
_atom_site_aniso_U_23
_atom_site_aniso_U_13
_atom_site_aniso_U_12
Se1 0.0731(3) 0.0413(2) 0.0545(2) -0.00406(18) 0.0056(2) 0.00253(19)
Se2 0.03927(17) 0.04197(19) 0.03412(15) 0.00053(14) 0.00435(13) -0.00699(15)
Cl1 0.1352(14) 0.0677(8) 0.0988(9) -0.0449(7) 0.0263(9) 0.0092(8)
O39 0.0641(17) 0.0717(19) 0.0323(11) 0.0105(12) -0.0034(11) -0.0289(14)
N1 0.0566(19) 0.0432(17) 0.0319(12) -0.0140(12) 0.0008(12) -0.0007(13)
N2 0.0357(14) 0.0302(13) 0.0265(11) -0.0039(9) -0.0011(9) -0.0006(9)
C1 0.0370(17) 0.045(2) 0.0338(15) -0.0133(14) 0.0016(13) 0.0042(14)
C2 0.050(2) 0.053(2) 0.0463(17) -0.0145(16) 0.0013(17) -0.0076(18)
C3 0.063(2) 0.055(3) 0.054(2) -0.0018(17) 0.004(2) -0.007(2)
C4 0.077(3) 0.066(3) 0.0384(18) 0.0001(18) 0.0083(18) -0.007(2)
C5 0.059(2) 0.059(2) 0.0307(15) -0.0104(16) 0.0066(15) -0.0001(18)
C6 0.0411(19) 0.048(2) 0.0352(15) -0.0129(15) 0.0006(13) 0.0049(15)
C7 0.052(2) 0.043(2) 0.0344(15) -0.0096(13) -0.0010(14) 0.0057(16)
C8 0.0411(17) 0.0373(18) 0.0345(15) -0.0125(13) -0.0021(12) 0.0045(13)
C9 0.048(2) 0.045(2) 0.0309(15) -0.0070(14) -0.0041(14) 0.0029(16)
C10 0.0411(17) 0.0361(16) 0.0253(13) -0.0069(12) -0.0030(11) -0.0011(14)
C11 0.060(2) 0.051(2) 0.0403(18) -0.0068(16) -0.0017(16) -0.0135(18)
C12 0.083(3) 0.050(2) 0.050(2) 0.0063(18) -0.001(2) -0.012(2)
C13 0.089(3) 0.070(3) 0.059(2) 0.006(2) 0.017(3) -0.028(3)
C14 0.065(3) 0.067(3) 0.082(3) -0.009(3) 0.015(2) -0.011(2)
C15 0.063(3) 0.057(3) 0.069(3) -0.003(2) -0.002(2) -0.004(2)
C16 0.059(2) 0.054(2) 0.0489(19) 0.0031(17) -0.0027(18) -0.003(2)
C17 0.054(2) 0.0371(19) 0.0377(16) -0.0045(14) 0.0009(15) -0.0130(16)
C18 0.0393(17) 0.0308(16) 0.0308(14) -0.0005(12) -0.0024(12) -0.0015(13)
C19 0.0368(16) 0.0342(16) 0.0258(13) 0.0002(11) -0.0028(12) -0.0020(13)
C20 0.0341(15) 0.0322(15) 0.0279(12) -0.0020(13) -0.0008(11) -0.0002(13)
C21 0.0354(15) 0.0309(15) 0.0293(13) -0.0024(13) 0.0013(10) -0.0036(13)
C22 0.0460(18) 0.0349(17) 0.0307(13) -0.0008(12) 0.0045(14) -0.0058(15)
C23 0.049(2) 0.042(2) 0.0319(15) 0.0040(13) 0.0069(13) -0.0044(15)
C24 0.052(2) 0.050(2) 0.0457(19) 0.0068(17) 0.0025(16) 0.0013(17)
C25 0.066(3) 0.050(2) 0.048(2) 0.0128(17) -0.0076(18) -0.0030(19)
C26 0.075(3) 0.054(2) 0.0354(16) 0.0145(16) 0.0090(18) -0.006(2)
C27 0.057(2) 0.051(2) 0.0355(16) 0.0041(16) 0.0124(15) -0.0052(16)
C28 0.0385(16) 0.0356(17) 0.0296(13) -0.0042(13) 0.0032(11) -0.0053(14)
C29 0.0433(18) 0.056(2) 0.0380(15) -0.0052(16) -0.0012(14) -0.0083(18)
C30 0.056(2) 0.072(3) 0.045(2) -0.007(2) -0.0040(18) -0.028(2)
C31 0.083(3) 0.066(3) 0.0396(18) -0.0158(18) 0.0006(19) -0.035(2)
C32 0.078(3) 0.050(2) 0.0451(19) -0.0156(17) 0.0148(19) -0.013(2)
C33 0.054(2) 0.0407(19) 0.0395(16) -0.0078(14) 0.0070(16) -0.0068(17)
C34 0.0445(19) 0.0369(18) 0.0317(14) 0.0065(13) -0.0019(13) -0.0030(14)
C35 0.066(3) 0.062(3) 0.0306(15) 0.0067(15) -0.0101(15) -0.0147(19)

loop_
_atom_type_symbol
_atom_type_description
_atom_type_scat_dispersion_real
_atom_type_scat_dispersion_imag
_atom_type_scat_source
C C 0.0181 0.0091 'International Tables Vol C Tables 4.2.6.8 and 6.1.1.4'
H H 0.0000 0.0000 'International Tables Vol C Tables 4.2.6.8 and 6.1.1.4'
Cl Cl 0.3639 0.7018 'International Tables Vol C Tables 4.2.6.8 and 6.1.1.4'
N N 0.0311 0.0180 'International Tables Vol C Tables 4.2.6.8 and 6.1.1.4'
O O 0.0492 0.0322 'International Tables Vol C Tables 4.2.6.8 and 6.1.1.4'
Se Se -0.7943 1.1372 'International Tables Vol C Tables 4.2.6.8 and 6.1.1.4'

loop_
_geom_angle_atom_site_label_1
_geom_angle_atom_site_label_2
_geom_angle_atom_site_label_3
_geom_angle
_geom_angle_site_symmetry_1
_geom_angle_site_symmetry_3
_geom_angle_publ_flag
C7 Se1 C11 102.26(17) . . ?
C21 Se2 C22 101.02(14) . . ?
C6 N1 H1 125.4 . . ?
C6 N1 C7 109.1(3) . . ?
C7 N1 H1 125.4 . . ?
C18 N2 C10 125.5(3) . . ?
C18 N2 C21 109.3(2) . . ?
C21 N2 C10 125.2(2) . . ?
C2 C1 C6 119.1(3) . . ?
C2 C1 C8 133.1(3) . . ?
C6 C1 C8 107.7(3) . . ?
C1 C2 H2 120.6 . . ?
C3 C2 C1 118.8(3) . . ?
C3 C2 H2 120.6 . . ?
C2 C3 H3 119.6 . . ?
C2 C3 C4 120.7(4) . . ?
C4 C3 H3 119.6 . . ?
C3 C4 H4 119.5 . . ?
C5 C4 C3 120.9(4) . . ?
C5 C4 H4 119.5 . . ?
C4 C5 H5 120.6 . . ?
C4 C5 C6 118.9(3) . . ?
C6 C5 H5 120.6 . . ?
N1 C6 C1 107.4(3) . . ?
N1 C6 C5 131.1(3) . . ?
C5 C6 C1 121.4(4) . . ?
N1 C7 Se1 120.0(3) . . ?
N1 C7 C8 109.5(3) . . ?
C8 C7 Se1 130.0(3) . . ?
C1 C8 C9 126.2(3) . . ?
C7 C8 C1 106.2(3) . . ?
C7 C8 C9 127.4(3) . . ?
C8 C9 H9A 109.7 . . ?
C8 C9 H9B 109.7 . . ?
C8 C9 C10 109.7(3) . . ?
H9A C9 H9B 108.2 . . ?
C10 C9 H9A 109.7 . . ?
C10 C9 H9B 109.7 . . ?
N2 C10 C9 113.8(3) . . ?
N2 C10 H10A 108.8 . . ?
N2 C10 H10B 108.8 . . ?
C9 C10 H10A 108.8 . . ?
C9 C10 H10B 108.8 . . ?
H10A C10 H10B 107.7 . . ?
C12 C11 Se1 115.9(4) . . ?
C16 C11 Se1 123.9(3) . . ?
C16 C11 C12 120.2(4) . . ?
C11 C12 H12 120.5 . . ?
C13 C12 C11 118.9(5) . . ?
C13 C12 H12 120.5 . . ?
C12 C13 H13 119.5 . . ?
C14 C13 C12 121.0(4) . . ?
C14 C13 H13 119.5 . . ?
C13 C14 H14 120.5 . . ?
C13 C14 C15 119.1(5) . . ?
C15 C14 H14 120.5 . . ?
C14 C15 H15 119.7 . . ?
C16 C15 C14 120.7(5) . . ?
C16 C15 H15 119.7 . . ?
C11 C16 C15 120.2(4) . . ?
C11 C16 H16 119.9 . . ?
C15 C16 H16 119.9 . . ?
H17A C17 H17B 109.5 . . ?
H17A C17 H17C 109.5 . . ?
H17B C17 H17C 109.5 . . ?
C18 C17 H17A 109.5 . . ?
C18 C17 H17B 109.5 . . ?
C18 C17 H17C 109.5 . . ?
N2 C18 C17 121.7(3) . . ?
N2 C18 C19 108.4(3) . . ?
C19 C18 C17 129.9(3) . . ?
C18 C19 C20 107.2(2) . . ?
C18 C19 C34 123.9(3) . . ?
C20 C19 C34 128.9(3) . . ?
C19 C20 C28 127.1(3) . . ?
C21 C20 C19 107.0(3) . . ?
C21 C20 C28 126.0(3) . . ?
N2 C21 Se2 123.1(2) . . ?
C20 C21 Se2 128.3(2) . . ?
C20 C21 N2 108.2(3) . . ?
C23 C22 Se2 122.6(2) . . ?
C27 C22 Se2 118.1(3) . . ?
C27 C22 C23 119.2(3) . . ?
C22 C23 H23 120.2 . . ?
C22 C23 C24 119.5(3) . . ?
C24 C23 H23 120.2 . . ?
C23 C24 H24 119.9 . . ?
C25 C24 C23 120.2(4) . . ?
C25 C24 H24 119.9 . . ?
C24 C25 H25 119.9 . . ?
C26 C25 C24 120.2(4) . . ?
C26 C25 H25 119.9 . . ?
C25 C26 H26 119.7 . . ?
C25 C26 C27 120.5(3) . . ?
C27 C26 H26 119.7 . . ?
C22 C27 H27 119.9 . . ?
C26 C27 C22 120.3(4) . . ?
C26 C27 H27 119.9 . . ?
C29 C28 C20 121.5(3) . . ?
C33 C28 C20 119.9(3) . . ?
C33 C28 C29 118.6(3) . . ?
C28 C29 H29 119.7 . . ?
C30 C29 C28 120.7(4) . . ?
C30 C29 H29 119.7 . . ?
C29 C30 H30 119.5 . . ?
C31 C30 C29 120.9(4) . . ?
C31 C30 H30 119.5 . . ?
C30 C31 H31 120.8 . . ?
C30 C31 C32 118.5(4) . . ?
C32 C31 H31 120.8 . . ?
C31 C32 Cl1 120.0(3) . . ?
C31 C32 C33 122.0(4) . . ?
C33 C32 Cl1 118.0(4) . . ?
C28 C33 H33 120.4 . . ?
C32 C33 C28 119.3(4) . . ?
C32 C33 H33 120.4 . . ?
O39 C34 C19 119.7(3) . . ?
O39 C34 C35 119.7(3) . . ?
C19 C34 C35 120.6(3) . . ?
C34 C35 H35A 109.5 . . ?
C34 C35 H35B 109.5 . . ?
C34 C35 H35C 109.5 . . ?
H35A C35 H35B 109.5 . . ?
H35A C35 H35C 109.5 . . ?
H35B C35 H35C 109.5 . . ?

loop_
_geom_bond_atom_site_label_1
_geom_bond_atom_site_label_2
_geom_bond_distance
_geom_bond_site_symmetry_2
_geom_bond_publ_flag
Se1 C7 1.892(4) . ?
Se1 C11 1.926(4) . ?
Se2 C21 1.885(3) . ?
Se2 C22 1.916(4) . ?
Cl1 C32 1.742(5) . ?
O39 C34 1.222(4) . ?
N1 H1 0.8600 . ?
N1 C6 1.370(5) . ?
N1 C7 1.376(4) . ?
N2 C10 1.474(3) . ?
N2 C18 1.353(4) . ?
N2 C21 1.393(4) . ?
C1 C2 1.402(5) . ?
C1 C6 1.407(5) . ?
C1 C8 1.425(5) . ?
C2 H2 0.9300 . ?
C2 C3 1.381(6) . ?
C3 H3 0.9300 . ?
C3 C4 1.412(6) . ?
C4 H4 0.9300 . ?
C4 C5 1.356(6) . ?
C5 H5 0.9300 . ?
C5 C6 1.391(5) . ?
C7 C8 1.380(5) . ?
C8 C9 1.494(4) . ?
C9 H9A 0.9700 . ?
C9 H9B 0.9700 . ?
C9 C10 1.512(5) . ?
C10 H10A 0.9700 . ?
C10 H10B 0.9700 . ?
C11 C12 1.395(6) . ?
C11 C16 1.358(6) . ?
C12 H12 0.9300 . ?
C12 C13 1.384(7) . ?
C13 H13 0.9300 . ?
C13 C14 1.370(8) . ?
C14 H14 0.9300 . ?
C14 C15 1.378(7) . ?
C15 H15 0.9300 . ?
C15 C16 1.379(7) . ?
C16 H16 0.9300 . ?
C17 H17A 0.9600 . ?
C17 H17B 0.9600 . ?
C17 H17C 0.9600 . ?
C17 C18 1.489(5) . ?
C18 C19 1.389(4) . ?
C19 C20 1.429(4) . ?
C19 C34 1.473(4) . ?
C20 C21 1.371(4) . ?
C20 C28 1.482(4) . ?
C22 C23 1.397(5) . ?
C22 C27 1.391(5) . ?
C23 H23 0.9300 . ?
C23 C24 1.392(5) . ?
C24 H24 0.9300 . ?
C24 C25 1.381(5) . ?
C25 H25 0.9300 . ?
C25 C26 1.365(7) . ?
C26 H26 0.9300 . ?
C26 C27 1.383(6) . ?
C27 H27 0.9300 . ?
C28 C29 1.394(5) . ?
C28 C33 1.391(5) . ?
C29 H29 0.9300 . ?
C29 C30 1.375(5) . ?
C30 H30 0.9300 . ?
C30 C31 1.374(7) . ?
C31 H31 0.9300 . ?
C31 C32 1.371(7) . ?
C32 C33 1.386(5) . ?
C33 H33 0.9300 . ?
C34 C35 1.488(5) . ?
C35 H35A 0.9600 . ?
C35 H35B 0.9600 . ?
C35 H35C 0.9600 . ?

loop_
_geom_torsion_atom_site_label_1
_geom_torsion_atom_site_label_2
_geom_torsion_atom_site_label_3
_geom_torsion_atom_site_label_4
_geom_torsion
_geom_torsion_site_symmetry_1
_geom_torsion_site_symmetry_2
_geom_torsion_site_symmetry_3
_geom_torsion_site_symmetry_4
_geom_torsion_publ_flag
Se1 C7 C8 C1 -172.7(3) . . . . ?
Se1 C7 C8 C9 12.3(6) . . . . ?
Se1 C11 C12 C13 178.6(3) . . . . ?
Se1 C11 C16 C15 -180.0(3) . . . . ?
Se2 C22 C23 C24 -178.0(3) . . . . ?
Se2 C22 C27 C26 177.9(3) . . . . ?
Cl1 C32 C33 C28 -178.7(3) . . . . ?
N1 C7 C8 C1 -0.5(4) . . . . ?
N1 C7 C8 C9 -175.5(3) . . . . ?
N2 C18 C19 C20 -0.1(4) . . . . ?
N2 C18 C19 C34 178.7(3) . . . . ?
C1 C2 C3 C4 2.6(7) . . . . ?
C1 C8 C9 C10 -73.9(4) . . . . ?
C2 C1 C6 N1 179.7(3) . . . . ?
C2 C1 C6 C5 0.7(5) . . . . ?
C2 C1 C8 C7 -178.9(4) . . . . ?
C2 C1 C8 C9 -3.8(6) . . . . ?
C2 C3 C4 C5 -1.8(7) . . . . ?
C3 C4 C5 C6 0.4(7) . . . . ?
C4 C5 C6 N1 -178.6(4) . . . . ?
C4 C5 C6 C1 0.2(6) . . . . ?
C6 N1 C7 Se1 174.0(3) . . . . ?
C6 N1 C7 C8 0.9(4) . . . . ?
C6 C1 C2 C3 -2.0(6) . . . . ?
C6 C1 C8 C7 -0.1(4) . . . . ?
C6 C1 C8 C9 175.0(3) . . . . ?
C7 N1 C6 C1 -1.0(4) . . . . ?
C7 N1 C6 C5 177.9(4) . . . . ?
C7 C8 C9 C10 100.2(4) . . . . ?
C8 C1 C2 C3 176.6(4) . . . . ?
C8 C1 C6 N1 0.7(4) . . . . ?
C8 C1 C6 C5 -178.3(3) . . . . ?
C8 C9 C10 N2 178.9(3) . . . . ?
C10 N2 C18 C17 -3.8(5) . . . . ?
C10 N2 C18 C19 179.1(3) . . . . ?
C10 N2 C21 Se2 6.5(4) . . . . ?
C10 N2 C21 C20 -179.6(3) . . . . ?
C11 Se1 C7 N1 110.0(3) . . . . ?
C11 Se1 C7 C8 -78.5(4) . . . . ?
C11 C12 C13 C14 1.9(7) . . . . ?
C12 C11 C16 C15 -0.2(6) . . . . ?
C12 C13 C14 C15 -1.3(7) . . . . ?
C13 C14 C15 C16 -0.1(7) . . . . ?
C14 C15 C16 C11 0.9(7) . . . . ?
C16 C11 C12 C13 -1.1(6) . . . . ?
C17 C18 C19 C20 -176.8(3) . . . . ?
C17 C18 C19 C34 1.9(6) . . . . ?
C18 N2 C10 C9 89.0(4) . . . . ?
C18 N2 C21 Se2 -175.3(2) . . . . ?
C18 N2 C21 C20 -1.4(3) . . . . ?
C18 C19 C20 C21 -0.7(4) . . . . ?
C18 C19 C20 C28 -179.9(3) . . . . ?
C18 C19 C34 O39 20.8(5) . . . . ?
C18 C19 C34 C35 -157.6(4) . . . . ?
C19 C20 C21 Se2 174.7(2) . . . . ?
C19 C20 C21 N2 1.3(3) . . . . ?
C19 C20 C28 C29 -103.6(4) . . . . ?
C19 C20 C28 C33 72.9(4) . . . . ?
C20 C19 C34 O39 -160.7(4) . . . . ?
C20 C19 C34 C35 20.9(6) . . . . ?
C20 C28 C29 C30 174.4(3) . . . . ?
C20 C28 C33 C32 -176.2(3) . . . . ?
C21 N2 C10 C9 -93.1(4) . . . . ?
C21 N2 C18 C17 178.0(3) . . . . ?
C21 N2 C18 C19 0.9(3) . . . . ?
C21 C20 C28 C29 77.4(4) . . . . ?
C21 C20 C28 C33 -106.1(4) . . . . ?
C22 Se2 C21 N2 -75.5(3) . . . . ?
C22 Se2 C21 C20 111.9(3) . . . . ?
C22 C23 C24 C25 0.7(6) . . . . ?
C23 C22 C27 C26 -0.2(5) . . . . ?
C23 C24 C25 C26 -1.4(6) . . . . ?
C24 C25 C26 C27 1.3(7) . . . . ?
C25 C26 C27 C22 -0.5(6) . . . . ?
C27 C22 C23 C24 0.1(5) . . . . ?
C28 C20 C21 Se2 -6.1(5) . . . . ?
C28 C20 C21 N2 -179.5(3) . . . . ?
C28 C29 C30 C31 1.8(6) . . . . ?
C29 C28 C33 C32 0.3(5) . . . . ?
C29 C30 C31 C32 0.4(6) . . . . ?
C30 C31 C32 Cl1 178.4(3) . . . . ?
C30 C31 C32 C33 -2.2(6) . . . . ?
C31 C32 C33 C28 1.9(6) . . . . ?
C33 C28 C29 C30 -2.1(5) . . . . ?
C34 C19 C20 C21 -179.4(3) . . . . ?
C34 C19 C20 C28 1.4(5) . . . . ?

loop_
_smtbx_masks_void_nr
_smtbx_masks_void_average_x
_smtbx_masks_void_average_y
_smtbx_masks_void_average_z
_smtbx_masks_void_volume
_smtbx_masks_void_count_electrons
_smtbx_masks_void_content
1 0.702 0.250 0.000 518.9 120.6 ?
2 0.292 0.750 0.500 518.9 121.0 ?
